data_4332395
loop_
_publ_author_name
'Croizat, Pierre'
'Auvray, Nicolas'
'Braunstein, Pierre'
'Welter, Richard'

_publ_section_title
;
 Comparative Bonding Behavior of Functional Cyclopentadienyl Ligands and
 Boron-Containing Analogues in Heterometallic Complexes and
 Clusters&#x2020;
;
_journal_issue 15
_journal_name_full 'Inorganic Chemistry'
_journal_page_first 5852
_journal_page_last 5866
_journal_paper_doi 10.1021/ic060318d
_journal_volume 45
_journal_year 2006
_chemical_formula_moiety 'C22 H20 Mo2 N2 O8 Pt2'
_chemical_formula_sum 'C22 H20 Mo2 N2 O8 Pt2'
_chemical_formula_weight 1022.46
_chemical_name_systematic
; 
 ? 
;
_space_group_IT_number 2
_symmetry_cell_setting triclinic
_symmetry_space_group_name_Hall '-P 1'
_symmetry_space_group_name_H-M 'P -1'
_atom_sites_solution_hydrogens geom
_atom_sites_solution_primary direct
_atom_sites_solution_secondary difmap
_audit_creation_method SHELXL-97
_cell_angle_alpha 78.1200(15)
_cell_angle_beta 67.7900(12)
_cell_angle_gamma 74.370(2)
_cell_formula_units_Z 1
_cell_length_a 8.1580(2)
_cell_length_b 8.6250(3)
_cell_length_c 9.9960(3)
_cell_measurement_reflns_used 4075
_cell_measurement_temperature 173(2)
_cell_measurement_theta_max 30.034
_cell_measurement_theta_min 0.998
_cell_volume 622.80(3)
_computing_cell_refinement 'Denzo (Nonius B.V., 1998)'
_computing_data_collection 'Collect (Nonius B.V., 1998)'
_computing_data_reduction 'Denzo (Nonius B.V., 1998)'
_computing_molecular_graphics 'PLATON 98 (Spek, 1998)'
_computing_publication_material 'SHELXL-97 (Sheldrick, 1997)'
_computing_structure_refinement 'SHELXL-97 (Sheldrick, 1997)'
_computing_structure_solution 'SHELXS-97 (Sheldrick, 1997)'
_diffrn_ambient_temperature 173(2)
_diffrn_measured_fraction_theta_full 0.996
_diffrn_measured_fraction_theta_max 0.996
_diffrn_measurement_device_type KappaCCD
_diffrn_measurement_method '\p scans'
_diffrn_radiation_monochromator graphite
_diffrn_radiation_source 'fine-focus sealed tube'
_diffrn_radiation_type MoK\a
_diffrn_radiation_wavelength 0.71070
_diffrn_reflns_av_R_equivalents 0.0414
_diffrn_reflns_av_sigmaI/netI 0.0920
_diffrn_reflns_limit_h_max 11
_diffrn_reflns_limit_h_min -11
_diffrn_reflns_limit_k_max 10
_diffrn_reflns_limit_k_min -12
_diffrn_reflns_limit_l_max 14
_diffrn_reflns_limit_l_min -13
_diffrn_reflns_number 5258
_diffrn_reflns_theta_full 30.06
_diffrn_reflns_theta_max 30.06
_diffrn_reflns_theta_min 2.22
_exptl_absorpt_coefficient_mu 12.229
_exptl_absorpt_correction_type none
_exptl_crystal_colour orange
_exptl_crystal_density_diffrn 2.726
_exptl_crystal_density_method 'not measured'
_exptl_crystal_description prism
_exptl_crystal_F_000 470
_exptl_crystal_size_max 0.09
_exptl_crystal_size_mid 0.09
_exptl_crystal_size_min 0.09
_refine_diff_density_max 2.509
_refine_diff_density_min -3.237
_refine_diff_density_rms 0.378
_refine_ls_extinction_method none
_refine_ls_goodness_of_fit_ref 0.982
_refine_ls_hydrogen_treatment constr
_refine_ls_matrix_type full
_refine_ls_number_parameters 163
_refine_ls_number_reflns 3650
_refine_ls_number_restraints 0
_refine_ls_restrained_S_all 0.982
_refine_ls_R_factor_all 0.0615
_refine_ls_R_factor_gt 0.0420
_refine_ls_shift/su_max 0.000
_refine_ls_shift/su_mean 0.000
_refine_ls_structure_factor_coef Fsqd
_refine_ls_weighting_details 'calc w=1/[\s^2^(Fo^2^)+(0.0236P)^2^+0.0000P] where P=(Fo^2^+2Fc^2^)/3'
_refine_ls_weighting_scheme calc
_refine_ls_wR_factor_gt 0.0887
_refine_ls_wR_factor_ref 0.0961
_reflns_number_gt 2911
_reflns_number_total 3650
_reflns_threshold_expression >2sigma(I)
_cod_data_source_file ic060318dsup7.cif
_cod_data_source_block welt46
_cod_database_code 4332395

loop_
_symmetry_equiv_pos_as_xyz
'x, y, z'
'-x, -y, -z'

loop_
_atom_site_label
_atom_site_type_symbol
_atom_site_fract_x
_atom_site_fract_y
_atom_site_fract_z
_atom_site_U_iso_or_equiv
_atom_site_adp_type
_atom_site_occupancy
_atom_site_symmetry_multiplicity
_atom_site_calc_flag
Pt Pt 0.11890(3) 0.97913(3) 0.56731(3) 0.02216(9) Uani 1 1 d
Mo Mo 0.22708(7) 0.81346(7) 0.33101(6) 0.01996(14) Uani 1 1 d
O1 O 0.0373(7) 0.6289(7) 0.6348(6) 0.0354(13) Uani 1 1 d
O2 O 0.3213(7) 1.1583(6) 0.2821(6) 0.0343(13) Uani 1 1 d
O3 O 0.5760(7) 0.6827(7) 0.4209(6) 0.0385(14) Uani 1 1 d
O4 O 0.2777(7) 1.0162(7) 0.7812(6) 0.0396(14) Uani 1 1 d
N N 0.6096(8) 0.5626(8) 0.1068(7) 0.0301(14) Uani 1 1 d
C1 C 0.1009(9) 0.7123(9) 0.5314(9) 0.0284(16) Uani 1 1 d
C2 C 0.2708(9) 1.0383(8) 0.3209(8) 0.0241(15) Uani 1 1 d
C3 C 0.4478(9) 0.7326(9) 0.3928(8) 0.0294(17) Uani 1 1 d
C4 C 0.2769(10) 0.5803(9) 0.2244(8) 0.0266(15) Uani 1 1 d
H4 H 0.2759 0.4804 0.2860 0.032 Uiso 1 1 calc
C5 C 0.1229(10) 0.6929(10) 0.2063(8) 0.0306(16) Uani 1 1 d
H5 H 0.0018 0.6776 0.2475 0.037 Uiso 1 1 calc
C6 C 0.1788(10) 0.8313(9) 0.1169(8) 0.0288(16) Uani 1 1 d
H6 H 0.1026 0.9261 0.0881 0.035 Uiso 1 1 calc
C7 C 0.3713(9) 0.8031(9) 0.0775(8) 0.0287(16) Uani 1 1 d
H7 H 0.4447 0.8790 0.0226 0.034 Uiso 1 1 calc
C8 C 0.4344(9) 0.6422(8) 0.1344(8) 0.0241(14) Uani 1 1 d
C9 C 0.7549(10) 0.6522(11) 0.0367(9) 0.039(2) Uani 1 1 d
H9A H 0.7241 0.7369 -0.0371 0.058 Uiso 1 1 calc
H9B H 0.8682 0.5777 -0.0097 0.058 Uiso 1 1 calc
H9C H 0.7699 0.7020 0.1099 0.058 Uiso 1 1 calc
C10 C 0.6505(11) 0.4061(10) 0.1891(9) 0.0385(19) Uani 1 1 d
H10A H 0.6642 0.4225 0.2782 0.058 Uiso 1 1 calc
H10B H 0.7634 0.3409 0.1300 0.058 Uiso 1 1 calc
H10C H 0.5515 0.3496 0.2147 0.058 Uiso 1 1 calc
C11 C 0.2183(9) 0.9998(9) 0.7012(8) 0.0258(15) Uani 1 1 d

loop_
_atom_site_aniso_label
_atom_site_aniso_U_11
_atom_site_aniso_U_22
_atom_site_aniso_U_33
_atom_site_aniso_U_23
_atom_site_aniso_U_13
_atom_site_aniso_U_12
Pt 0.02163(14) 0.02008(15) 0.02634(17) -0.00597(11) -0.00924(11) -0.00293(10)
Mo 0.0204(3) 0.0166(3) 0.0225(3) -0.0042(2) -0.0063(2) -0.0035(2)
O1 0.034(3) 0.029(3) 0.038(3) 0.003(3) -0.006(3) -0.012(2)
O2 0.033(3) 0.021(3) 0.046(3) -0.007(2) -0.004(2) -0.013(2)
O3 0.032(3) 0.039(3) 0.050(4) -0.009(3) -0.024(3) 0.000(2)
O4 0.043(3) 0.041(3) 0.045(4) -0.005(3) -0.027(3) -0.007(3)
N 0.027(3) 0.026(3) 0.037(4) -0.010(3) -0.010(3) -0.002(3)
C1 0.022(3) 0.021(4) 0.039(5) 0.000(3) -0.009(3) -0.004(3)
C2 0.020(3) 0.020(3) 0.030(4) -0.008(3) -0.005(3) -0.002(3)
C3 0.024(3) 0.028(4) 0.039(5) -0.018(3) -0.008(3) -0.003(3)
C4 0.033(4) 0.021(4) 0.029(4) -0.005(3) -0.012(3) -0.009(3)
C5 0.035(4) 0.032(4) 0.029(4) -0.007(3) -0.009(3) -0.014(3)
C6 0.035(4) 0.028(4) 0.024(4) -0.007(3) -0.013(3) -0.001(3)
C7 0.028(4) 0.027(4) 0.025(4) -0.007(3) -0.003(3) -0.003(3)
C8 0.025(3) 0.022(3) 0.025(4) -0.007(3) -0.007(3) -0.002(3)
C9 0.024(4) 0.046(5) 0.046(5) -0.015(4) -0.009(4) -0.005(3)
C10 0.038(4) 0.035(5) 0.039(5) -0.007(4) -0.013(4) -0.001(4)
C11 0.023(3) 0.029(4) 0.025(4) -0.005(3) -0.007(3) -0.005(3)

loop_
_atom_type_symbol
_atom_type_description
_atom_type_scat_dispersion_real
_atom_type_scat_dispersion_imag
_atom_type_scat_source
C C 0.0033 0.0016 'International Tables Vol C Tables 4.2.6.8 and 6.1.1.4'
H H 0.0000 0.0000 'International Tables Vol C Tables 4.2.6.8 and 6.1.1.4'
Mo Mo -1.6832 0.6857 'International Tables Vol C Tables 4.2.6.8 and 6.1.1.4'
Pt Pt -1.7033 8.3905 'International Tables Vol C Tables 4.2.6.8 and 6.1.1.4'
O O 0.0106 0.0060 'International Tables Vol C Tables 4.2.6.8 and 6.1.1.4'
N N 0.0061 0.0033 'International Tables Vol C Tables 4.2.6.8 and 6.1.1.4'

loop_
_geom_angle_atom_site_label_1
_geom_angle_atom_site_label_2
_geom_angle_atom_site_label_3
_geom_angle
_geom_angle_site_symmetry_1
_geom_angle_site_symmetry_3
C11 Pt C2 119.1(3) . .
C11 Pt C1 121.0(3) . .
C2 Pt C1 91.6(3) . .
C11 Pt Pt 160.0(2) . 2_576
C2 Pt Pt 73.07(16) . 2_576
C1 Pt Pt 71.45(16) . 2_576
C11 Pt Mo 136.7(2) . .
C2 Pt Mo 46.60(17) . .
C1 Pt Mo 45.06(18) . .
Pt Pt Mo 63.284(15) 2_576 .
C11 Pt Mo 100.2(2) . 2_576
C2 Pt Mo 113.02(16) . 2_576
C1 Pt Mo 112.60(16) . 2_576
Pt Pt Mo 59.731(15) 2_576 2_576
Mo Pt Mo 123.015(14) . 2_576
C1 Mo C3 83.1(3) . .
C1 Mo C2 115.4(3) . .
C3 Mo C2 84.8(3) . .
C1 Mo C5 97.4(3) . .
C3 Mo C5 129.4(3) . .
C2 Mo C5 136.2(3) . .
C1 Mo C6 130.5(3) . .
C3 Mo C6 133.9(3) . .
C2 Mo C6 101.7(3) . .
C5 Mo C6 35.9(3) . .
C1 Mo C4 93.1(3) . .
C3 Mo C4 93.7(3) . .
C2 Mo C4 151.1(3) . .
C5 Mo C4 35.7(3) . .
C6 Mo C4 59.4(3) . .
C1 Mo C7 151.2(3) . .
C3 Mo C7 99.0(3) . .
C2 Mo C7 93.4(3) . .
C5 Mo C7 59.0(3) . .
C6 Mo C7 35.8(2) . .
C4 Mo C7 58.2(3) . .
C1 Mo C8 121.0(3) . .
C3 Mo C8 78.8(2) . .
C2 Mo C8 118.2(3) . .
C5 Mo C8 57.5(2) . .
C6 Mo C8 57.7(2) . .
C4 Mo C8 34.2(2) . .
C7 Mo C8 33.9(2) . .
C1 Mo Pt 59.7(2) . .
C3 Mo Pt 79.9(2) . .
C2 Mo Pt 55.7(2) . .
C5 Mo Pt 142.88(19) . .
C6 Mo Pt 140.87(18) . .
C4 Mo Pt 152.47(19) . .
C7 Mo Pt 149.07(18) . .
C8 Mo Pt 158.36(16) . .
C1 Mo Pt 74.02(19) . 2_576
C3 Mo Pt 136.8(2) . 2_576
C2 Mo Pt 73.24(18) . 2_576
C5 Mo Pt 90.18(19) . 2_576
C6 Mo Pt 87.51(18) . 2_576
C4 Mo Pt 123.10(17) . 2_576
C7 Mo Pt 118.63(17) . 2_576
C8 Mo Pt 144.33(16) . 2_576
Pt Mo Pt 56.985(14) . 2_576
C8 N C10 119.3(7) . .
C8 N C9 119.9(6) . .
C10 N C9 117.4(6) . .
O1 C1 Mo 167.6(6) . .
O1 C1 Pt 116.9(6) . .
Mo C1 Pt 75.2(2) . .
O2 C2 Mo 163.7(6) . .
O2 C2 Pt 118.2(5) . .
Mo C2 Pt 77.8(2) . .
O3 C3 Mo 176.2(6) . .
C5 C4 C8 108.4(6) . .
C5 C4 Mo 69.8(4) . .
C8 C4 Mo 79.1(4) . .
C5 C4 H4 125.8 . .
C8 C4 H4 125.8 . .
Mo C4 H4 117.2 . .
C6 C5 C4 108.6(6) . .
C6 C5 Mo 72.5(4) . .
C4 C5 Mo 74.6(4) . .
C6 C5 H5 125.7 . .
C4 C5 H5 125.7 . .
Mo C5 H5 119.0 . .
C5 C6 C7 107.4(6) . .
C5 C6 Mo 71.6(4) . .
C7 C6 Mo 75.1(4) . .
C5 C6 H6 126.3 . .
C7 C6 H6 126.3 . .
Mo C6 H6 119.0 . .
C8 C7 C6 108.5(6) . .
C8 C7 Mo 78.2(4) . .
C6 C7 Mo 69.1(4) . .
C8 C7 H7 125.8 . .
C6 C7 H7 125.8 . .
Mo C7 H7 118.7 . .
N C8 C7 126.7(7) . .
N C8 C4 126.8(7) . .
C7 C8 C4 106.5(6) . .
N C8 Mo 130.8(5) . .
C7 C8 Mo 67.9(4) . .
C4 C8 Mo 66.7(4) . .
N C9 H9A 109.5 . .
N C9 H9B 109.5 . .
H9A C9 H9B 109.5 . .
N C9 H9C 109.5 . .
H9A C9 H9C 109.5 . .
H9B C9 H9C 109.5 . .
N C10 H10A 109.5 . .
N C10 H10B 109.5 . .
H10A C10 H10B 109.5 . .
N C10 H10C 109.5 . .
H10A C10 H10C 109.5 . .
H10B C10 H10C 109.5 . .
O4 C11 Pt 178.4(7) . .

loop_
_geom_bond_atom_site_label_1
_geom_bond_atom_site_label_2
_geom_bond_distance
_geom_bond_site_symmetry_2
Pt C11 1.865(7) .
Pt C2 2.319(7) .
Pt C1 2.452(7) .
Pt Pt 2.6649(5) 2_576
Pt Mo 2.7448(6) .
Pt Mo 2.8388(6) 2_576
Mo C1 2.009(8) .
Mo C3 2.024(7) .
Mo C2 2.041(7) .
Mo C5 2.274(7) .
Mo C6 2.286(7) .
Mo C4 2.336(7) .
Mo C7 2.366(7) .
Mo C8 2.498(7) .
Mo Pt 2.8388(6) 2_576
O1 C1 1.160(9) .
O2 C2 1.155(8) .
O3 C3 1.135(8) .
O4 C11 1.127(8) .
N C8 1.357(9) .
N C10 1.455(10) .
N C9 1.462(10) .
C4 C5 1.413(10) .
C4 C8 1.429(10) .
C4 H4 0.9500 .
C5 C6 1.406(10) .
C5 H5 0.9500 .
C6 C7 1.431(10) .
C6 H6 0.9500 .
C7 C8 1.423(10) .
C7 H7 0.9500 .
C9 H9A 0.9800 .
C9 H9B 0.9800 .
C9 H9C 0.9800 .
C10 H10A 0.9800 .
C10 H10B 0.9800 .
C10 H10C 0.9800 .
